data_7159784
loop_
_publ_author_name
'Chaudhari, Suryakant S.'
'Nichinde, Chandrakant B.'
'Patil, Baliram R.'
'Girase, Amardipsing S.'
'Rama Krishna, Gamidi'
'Kinage, Anil K.'

_publ_section_title
;
 Base controlled rongalite-mediated reductive aldol/cyclization and
 dimerization of isatylidene malononitriles/cyanoacetates
;
_journal_issue 8
_journal_name_full 'Organic &amp; Biomolecular Chemistry'
_journal_page_first 1727
_journal_page_last 1732
_journal_paper_doi 10.1039/D3OB01794J
_journal_volume 22
_journal_year 2024
_chemical_formula_moiety 'C12 H9 N3 O2'
_chemical_formula_sum 'C12 H9 N3 O2'
_chemical_formula_weight 227.22
_space_group_crystal_system triclinic
_space_group_IT_number 2
_space_group_name_Hall '-P 1'
_space_group_name_H-M_alt 'P -1'
_atom_sites_solution_hydrogens mixed
_audit_creation_date 2023-02-10
_audit_creation_method
;
Olex2 1.5
(compiled 2022.04.07 svn.rca3783a0 for OlexSys, GUI svn.r6498)
;
_audit_update_record
;
2023-08-19 deposited with the CCDC.	2024-01-29 downloaded from the CCDC.
;
_cell_angle_alpha 84.195(4)
_cell_angle_beta 86.746(4)
_cell_angle_gamma 82.030(3)
_cell_formula_units_Z 2
_cell_length_a 7.0783(7)
_cell_length_b 7.7116(7)
_cell_length_c 10.2340(10)
_cell_measurement_reflns_used 5978
_cell_measurement_temperature 100.00
_cell_measurement_theta_max 26.39
_cell_measurement_theta_min 2.91
_cell_volume 549.87(9)
_computing_cell_refinement 'SAINT V8.40A (Bruker, 2019)'
_computing_data_reduction 'SAINT V8.40A (Bruker, 2019)'
_computing_molecular_graphics 'Olex2 1.5 (Dolomanov et al., 2009)'
_computing_publication_material 'Olex2 1.5 (Dolomanov et al., 2009)'
_computing_structure_refinement 'SHELXL 2018/3 (Sheldrick, 2015)'
_computing_structure_solution 'SHELXT 2014/5 (Sheldrick, 2014)'
_diffrn_ambient_temperature 100.00
_diffrn_measured_fraction_theta_full 0.993
_diffrn_measured_fraction_theta_max 0.992
_diffrn_measurement_device_type 'Bruker APEX-II CCD'
_diffrn_measurement_method '\f and \w scans'
_diffrn_radiation_type MoK\a
_diffrn_radiation_wavelength 0.71073
_diffrn_reflns_av_R_equivalents 0.0540
_diffrn_reflns_av_unetI/netI 0.0344
_diffrn_reflns_Laue_measured_fraction_full 0.993
_diffrn_reflns_Laue_measured_fraction_max 0.992
_diffrn_reflns_limit_h_max 8
_diffrn_reflns_limit_h_min -8
_diffrn_reflns_limit_k_max 9
_diffrn_reflns_limit_k_min -9
_diffrn_reflns_limit_l_max 12
_diffrn_reflns_limit_l_min -12
_diffrn_reflns_number 13478
_diffrn_reflns_point_group_measured_fraction_full 0.993
_diffrn_reflns_point_group_measured_fraction_max 0.992
_diffrn_reflns_theta_full 25.242
_diffrn_reflns_theta_max 26.422
_diffrn_reflns_theta_min 2.909
_diffrn_source_current 1.4
_diffrn_source_power 0.07
_diffrn_source_voltage 50.0
_diffrn_standards_number 0
_exptl_absorpt_coefficient_mu 0.097
_exptl_absorpt_correction_T_max 0.7454
_exptl_absorpt_correction_T_min 0.6502
_exptl_absorpt_correction_type none
_exptl_absorpt_process_details
;
SADABS-2016/2 (Bruker,2016/2) was used for absorption correction.
wR2(int) was 0.0750 before and 0.0651 after correction.
The Ratio of minimum to maximum transmission is 0.8723.
The \l/2 correction factor is Not present.
;
_exptl_crystal_colour colourless
_exptl_crystal_colour_primary colourless
_exptl_crystal_density_diffrn 1.372
_exptl_crystal_description BLOCK
_exptl_crystal_F_000 236
_exptl_crystal_size_max 0.15
_exptl_crystal_size_mid 0.12
_exptl_crystal_size_min 0.11
_refine_diff_density_max 0.274
_refine_diff_density_min -0.176
_refine_diff_density_rms 0.040
_refine_ls_extinction_method none
_refine_ls_goodness_of_fit_ref 1.059
_refine_ls_hydrogen_treatment mixed
_refine_ls_matrix_type full
_refine_ls_number_parameters 166
_refine_ls_number_reflns 2234
_refine_ls_number_restraints 0
_refine_ls_restrained_S_all 1.059
_refine_ls_R_factor_all 0.0463
_refine_ls_R_factor_gt 0.0406
_refine_ls_shift/su_max 0.000
_refine_ls_shift/su_mean 0.000
_refine_ls_structure_factor_coef Fsqd
_refine_ls_weighting_details 'w=1/[\s^2^(Fo^2^)+(0.0316P)^2^+0.2809P] where P=(Fo^2^+2Fc^2^)/3'
_refine_ls_weighting_scheme calc
_refine_ls_wR_factor_gt 0.0926
_refine_ls_wR_factor_ref 0.0959
_reflns_Friedel_coverage 0.000
_reflns_number_gt 1992
_reflns_number_total 2234
_reflns_threshold_expression 'I > 2\s(I)'
_cod_data_source_file d3ob01794j2.cif
_cod_data_source_block 2a
_cod_depositor_comments 'Adding full bibliography for 7159784--7159787.cif.'
_cod_database_code 7159784
_publcif_datablock.id {ff12c422-d02b-43ea-b386-bfa0371c3d3c}

_shelx_shelxl_version_number 2018/3
_shelx_space_group_comment
;
The symmetry employed for this shelxl refinement is uniquely defined
by the following loop, which should always be used as a source of
symmetry information in preference to the above space-group names.
They are only intended as comments.
;
_shelx_estimated_absorpt_t_max 0.989
_shelx_estimated_absorpt_t_min 0.986
_olex2_refinement_description
;
1. Fixed Uiso
 At 1.2 times of:
  All C(H) groups, All C(H,H) groups
2.a Secondary CH2 refined with riding coordinates:
 C9(H9A,H9B)
2.b Aromatic/amide H refined with riding coordinates:
 C5(H5), C6(H6), C7(H7), C10(H10)
;
_olex2_submission_special_instructions 'No special instructions were received'
_publcif_funding_html
;
;

loop_
_space_group_symop_operation_xyz
'x, y, z'
'-x, -y, -z'

loop_
_atom_site_label
_atom_site_type_symbol
_atom_site_fract_x
_atom_site_fract_y
_atom_site_fract_z
_atom_site_U_iso_or_equiv
_atom_site_adp_type
_atom_site_occupancy
_atom_site_site_symmetry_order
_atom_site_calc_flag
_atom_site_refinement_flags_posn
_atom_site_refinement_flags_adp
_atom_site_refinement_flags_occupancy
_atom_site_disorder_assembly
_atom_site_disorder_group
O1 O 0.27640(14) 0.50423(13) 0.47204(9) 0.0221(2) Uani 1 1 d . . . . .
O2 O 0.00181(13) 0.52387(13) 0.17656(9) 0.0228(2) Uani 1 1 d . . . . .
N1 N 0.1326(2) -0.03469(18) 0.34470(13) 0.0341(3) Uani 1 1 d . . . . .
N2 N 0.15673(19) 0.29006(18) 0.60720(12) 0.0248(3) Uani 1 1 d . . . . .
N3 N 0.22865(16) 0.37917(16) 0.04269(11) 0.0202(3) Uani 1 1 d . . . . .
C1 C 0.1801(2) 0.0990(2) 0.35918(13) 0.0240(3) Uani 1 1 d . . . . .
C2 C 0.23648(19) 0.26311(19) 0.37316(13) 0.0204(3) Uani 1 1 d . . . . .
C3 C 0.31210(19) 0.38258(18) 0.26138(13) 0.0191(3) Uani 1 1 d . . . . .
C4 C 0.4775(2) 0.29882(18) 0.17883(14) 0.0208(3) Uani 1 1 d . . . . .
C5 C 0.6603(2) 0.2263(2) 0.21075(16) 0.0289(3) Uani 1 1 d . . . . .
H5 H 0.702198 0.226273 0.297315 0.035 Uiso 1 1 calc R U . . .
C6 C 0.7822(2) 0.1531(2) 0.11283(17) 0.0320(4) Uani 1 1 d . . . . .
H6 H 0.909114 0.103987 0.132599 0.038 Uiso 1 1 calc R U . . .
C7 C 0.7198(2) 0.1514(2) -0.01313(16) 0.0281(3) Uani 1 1 d . . . . .
H7 H 0.804946 0.100222 -0.078082 0.034 Uiso 1 1 calc R U . . .
C8 C 0.21824(19) 0.34460(18) 0.48630(13) 0.0202(3) Uani 1 1 d . . . . .
C9 C 0.3495(2) 0.53744(19) 0.33745(13) 0.0215(3) Uani 1 1 d . . . . .
H9A H 0.488026 0.545246 0.335942 0.026 Uiso 1 1 calc R U . . .
H9B H 0.283705 0.649770 0.296441 0.026 Uiso 1 1 calc R U . . .
C10 C 0.5354(2) 0.22270(19) -0.04652(14) 0.0231(3) Uani 1 1 d . . . . .
H10 H 0.491993 0.220364 -0.132401 0.028 Uiso 1 1 calc R U . . .
C11 C 0.41855(19) 0.29712(18) 0.05144(13) 0.0195(3) Uani 1 1 d . . . . .
C12 C 0.16017(19) 0.43942(18) 0.15711(13) 0.0188(3) Uani 1 1 d . . . . .
H3 H 0.160(3) 0.399(2) -0.0330(19) 0.036(5) Uiso 1 1 d . . . . .
H2A H 0.124(3) 0.369(2) 0.6648(18) 0.030(5) Uiso 1 1 d . . . . .
H2B H 0.087(3) 0.200(2) 0.6162(17) 0.032(5) Uiso 1 1 d . . . . .

loop_
_atom_site_aniso_label
_atom_site_aniso_U_11
_atom_site_aniso_U_22
_atom_site_aniso_U_33
_atom_site_aniso_U_23
_atom_site_aniso_U_13
_atom_site_aniso_U_12
O1 0.0246(5) 0.0273(5) 0.0156(5) -0.0050(4) -0.0010(4) -0.0057(4)
O2 0.0184(5) 0.0309(6) 0.0189(5) -0.0067(4) -0.0019(4) 0.0008(4)
N1 0.0491(9) 0.0299(7) 0.0251(7) -0.0073(5) 0.0059(6) -0.0107(6)
N2 0.0306(7) 0.0287(7) 0.0154(6) -0.0056(5) 0.0037(5) -0.0047(6)
N3 0.0188(6) 0.0269(6) 0.0153(6) -0.0054(5) -0.0013(5) -0.0015(5)
C1 0.0288(8) 0.0275(8) 0.0152(7) -0.0043(6) 0.0030(6) -0.0024(6)
C2 0.0204(7) 0.0249(7) 0.0159(7) -0.0032(5) 0.0006(5) -0.0026(5)
C3 0.0164(6) 0.0250(7) 0.0162(7) -0.0037(5) -0.0004(5) -0.0026(5)
C4 0.0195(7) 0.0236(7) 0.0191(7) -0.0021(5) 0.0017(5) -0.0027(5)
C5 0.0238(8) 0.0349(8) 0.0270(8) -0.0032(6) -0.0029(6) 0.0004(6)
C6 0.0192(7) 0.0372(9) 0.0375(9) -0.0039(7) -0.0009(6) 0.0042(6)
C7 0.0253(8) 0.0272(8) 0.0308(8) -0.0076(6) 0.0075(6) 0.0000(6)
C8 0.0171(6) 0.0247(7) 0.0182(7) -0.0026(5) -0.0029(5) 0.0001(5)
C9 0.0217(7) 0.0283(8) 0.0157(7) -0.0041(5) -0.0013(5) -0.0062(6)
C10 0.0255(7) 0.0230(7) 0.0211(7) -0.0041(5) 0.0031(6) -0.0043(6)
C11 0.0190(7) 0.0197(7) 0.0200(7) -0.0020(5) 0.0010(5) -0.0043(5)
C12 0.0201(7) 0.0216(7) 0.0158(6) -0.0036(5) 0.0000(5) -0.0057(5)

loop_
_atom_type_symbol
_atom_type_description
_atom_type_scat_dispersion_real
_atom_type_scat_dispersion_imag
_atom_type_scat_source
C C 0.0033 0.0016 'International Tables Vol C Tables 4.2.6.8 and 6.1.1.4'
H H 0.0000 0.0000 'International Tables Vol C Tables 4.2.6.8 and 6.1.1.4'
N N 0.0061 0.0033 'International Tables Vol C Tables 4.2.6.8 and 6.1.1.4'
O O 0.0106 0.0060 'International Tables Vol C Tables 4.2.6.8 and 6.1.1.4'

loop_
_geom_angle_atom_site_label_1
_geom_angle_atom_site_label_2
_geom_angle_atom_site_label_3
_geom_angle
_geom_angle_site_symmetry_1
_geom_angle_site_symmetry_3
_geom_angle_publ_flag
C8 O1 C9 108.52(10) . . ?
C8 N2 H2A 118.8(12) . . ?
C8 N2 H2B 118.0(11) . . ?
H2A N2 H2B 114.3(17) . . ?
C11 N3 H3 125.8(11) . . ?
C12 N3 C11 111.57(11) . . ?
C12 N3 H3 122.5(11) . . ?
N1 C1 C2 178.40(16) . . ?
C1 C2 C3 124.59(12) . . ?
C8 C2 C1 125.28(13) . . ?
C8 C2 C3 109.96(12) . . ?
C2 C3 C9 100.16(11) . . ?
C2 C3 C12 110.77(11) . . ?
C4 C3 C2 115.68(12) . . ?
C4 C3 C9 116.95(11) . . ?
C4 C3 C12 101.35(11) . . ?
C12 C3 C9 112.36(11) . . ?
C5 C4 C3 131.35(13) . . ?
C5 C4 C11 119.94(13) . . ?
C11 C4 C3 108.69(12) . . ?
C4 C5 H5 120.8 . . ?
C4 C5 C6 118.42(14) . . ?
C6 C5 H5 120.8 . . ?
C5 C6 H6 119.7 . . ?
C7 C6 C5 120.66(14) . . ?
C7 C6 H6 119.7 . . ?
C6 C7 H7 119.2 . . ?
C6 C7 C10 121.57(14) . . ?
C10 C7 H7 119.2 . . ?
O1 C8 C2 113.43(12) . . ?
N2 C8 O1 115.91(12) . . ?
N2 C8 C2 130.65(14) . . ?
O1 C9 C3 107.53(11) . . ?
O1 C9 H9A 110.2 . . ?
O1 C9 H9B 110.2 . . ?
C3 C9 H9A 110.2 . . ?
C3 C9 H9B 110.2 . . ?
H9A C9 H9B 108.5 . . ?
C7 C10 H10 121.7 . . ?
C11 C10 C7 116.68(14) . . ?
C11 C10 H10 121.7 . . ?
C4 C11 N3 109.48(12) . . ?
C10 C11 N3 127.80(13) . . ?
C10 C11 C4 122.72(13) . . ?
O2 C12 N3 125.84(13) . . ?
O2 C12 C3 125.52(12) . . ?
N3 C12 C3 108.63(11) . . ?

loop_
_geom_bond_atom_site_label_1
_geom_bond_atom_site_label_2
_geom_bond_distance
_geom_bond_site_symmetry_2
_geom_bond_publ_flag
O1 C8 1.3430(17) . ?
O1 C9 1.4542(16) . ?
O2 C12 1.2324(17) . ?
N1 C1 1.153(2) . ?
N2 C8 1.3348(18) . ?
N2 H2A 0.886(19) . ?
N2 H2B 0.900(19) . ?
N3 C11 1.4077(18) . ?
N3 C12 1.3436(17) . ?
N3 H3 0.928(19) . ?
C1 C2 1.402(2) . ?
C2 C3 1.5160(19) . ?
C2 C8 1.3638(19) . ?
C3 C4 1.5135(19) . ?
C3 C9 1.5496(19) . ?
C3 C12 1.5467(18) . ?
C4 C5 1.379(2) . ?
C4 C11 1.393(2) . ?
C5 H5 0.9500 . ?
C5 C6 1.396(2) . ?
C6 H6 0.9500 . ?
C6 C7 1.388(2) . ?
C7 H7 0.9500 . ?
C7 C10 1.391(2) . ?
C9 H9A 0.9900 . ?
C9 H9B 0.9900 . ?
C10 H10 0.9500 . ?
C10 C11 1.3816(19) . ?

loop_
_geom_torsion_atom_site_label_1
_geom_torsion_atom_site_label_2
_geom_torsion_atom_site_label_3
_geom_torsion_atom_site_label_4
_geom_torsion
_geom_torsion_site_symmetry_1
_geom_torsion_site_symmetry_2
_geom_torsion_site_symmetry_3
_geom_torsion_site_symmetry_4
_geom_torsion_publ_flag
C1 C2 C3 C4 -52.87(18) . . . . ?
C1 C2 C3 C9 -179.53(13) . . . . ?
C1 C2 C3 C12 61.70(17) . . . . ?
C1 C2 C8 O1 -177.48(13) . . . . ?
C1 C2 C8 N2 4.1(3) . . . . ?
C2 C3 C4 C5 -62.6(2) . . . . ?
C2 C3 C4 C11 115.49(13) . . . . ?
C2 C3 C9 O1 -6.15(13) . . . . ?
C2 C3 C12 O2 61.18(18) . . . . ?
C2 C3 C12 N3 -117.93(12) . . . . ?
C3 C2 C8 O1 -2.06(16) . . . . ?
C3 C2 C8 N2 179.55(14) . . . . ?
C3 C4 C5 C6 178.17(15) . . . . ?
C3 C4 C11 N3 2.08(15) . . . . ?
C3 C4 C11 C10 -177.44(13) . . . . ?
C4 C3 C9 O1 -131.95(12) . . . . ?
C4 C3 C12 O2 -175.54(13) . . . . ?
C4 C3 C12 N3 5.35(14) . . . . ?
C4 C5 C6 C7 -0.8(2) . . . . ?
C5 C4 C11 N3 -179.54(13) . . . . ?
C5 C4 C11 C10 0.9(2) . . . . ?
C5 C6 C7 C10 0.4(2) . . . . ?
C6 C7 C10 C11 0.7(2) . . . . ?
C7 C10 C11 N3 179.18(13) . . . . ?
C7 C10 C11 C4 -1.4(2) . . . . ?
C8 O1 C9 C3 5.48(14) . . . . ?
C8 C2 C3 C4 131.67(13) . . . . ?
C8 C2 C3 C9 5.02(14) . . . . ?
C8 C2 C3 C12 -113.75(13) . . . . ?
C9 O1 C8 N2 176.39(12) . . . . ?
C9 O1 C8 C2 -2.25(15) . . . . ?
C9 C3 C4 C5 55.0(2) . . . . ?
C9 C3 C4 C11 -126.87(13) . . . . ?
C9 C3 C12 O2 -49.92(18) . . . . ?
C9 C3 C12 N3 130.97(12) . . . . ?
C11 N3 C12 O2 176.37(13) . . . . ?
C11 N3 C12 C3 -4.52(15) . . . . ?
C11 C4 C5 C6 0.2(2) . . . . ?
C12 N3 C11 C4 1.62(16) . . . . ?
C12 N3 C11 C10 -178.90(14) . . . . ?
C12 C3 C4 C5 177.50(15) . . . . ?
C12 C3 C4 C11 -4.37(14) . . . . ?
C12 C3 C9 O1 111.45(12) . . . . ?

loop_
_publcif_info_exptl_table_extra_item
sin_theta_over_lambda_max

loop_
_publcif_info_exptl_table_header_item
?
